data_7117986
loop_
_publ_author_name
'Mikihiro Hayashi'
'Kazuya Otsubo'
'Tatsuhisa Kato'
'Kunihisa Sugimoto'
'Akihiko Fujiwara'
'Hiroshi Kitagawa'

_publ_section_title
;
 A compact planar low-energy-gap molecule with a donor-acceptor-donor
 nature based on a bimetal dithiolene complex
;
_journal_name_full Chem.Commun.
_journal_page_first 15796
_journal_paper_doi 10.1039/C5cc06149K
_journal_volume 51
_journal_year 2015
_chemical_formula_moiety 'C46 N6 Ni2 O2 S10'
_chemical_formula_sum 'C46 N6 Ni2 O2 S10'
_chemical_formula_weight 1106.55
_chemical_name_systematic 1_100K
_space_group_crystal_system monoclinic
_space_group_IT_number 14
_space_group_name_Hall '-P 2yn'
_space_group_name_H-M_alt 'P 1 21/n 1'
_symmetry_space_group_name_Hall '-P 2yn'
_symmetry_space_group_name_H-M 'P 1 21/n 1'
_atom_sites_solution_primary direct
_atom_sites_solution_secondary difmap
_audit_update_record
;
2015-07-22 deposited with the CCDC.
2015-09-04 downloaded from the CCDC.
;
_cell_angle_alpha 90.0000
_cell_angle_beta 94.674(7)
_cell_angle_gamma 90.0000
_cell_formula_units_Z 2
_cell_length_a 10.895(3)
_cell_length_b 19.189(5)
_cell_length_c 13.957(4)
_cell_measurement_reflns_used 4497
_cell_measurement_temperature 100
_cell_measurement_theta_max 27.23
_cell_measurement_theta_min 1.04
_cell_volume 2908.2(14)
_computing_cell_refinement 'RAPID AUTO'
_computing_data_collection 'RAPID AUTO (Rigaku, ????)'
_computing_data_reduction 'RAPID AUTO'
_computing_molecular_graphics 'CrystalStructure 4.1'
_computing_publication_material 'CrystalStructure 4.1 (Rigaku, 2014)'
_computing_structure_refinement 'SHELXL97 (Sheldrick, 2008)'
_computing_structure_solution 'SIR2004 (Burla, et al., 2005)'
_diffrn_ambient_temperature 100
_diffrn_detector_area_resol_mean 14.706
_diffrn_measured_fraction_theta_full 0.985
_diffrn_measured_fraction_theta_max 0.985
_diffrn_measurement_device_type 'Rigaku R-AXIS IV'
_diffrn_measurement_method \w
_diffrn_radiation_wavelength 0.69960
_diffrn_reflns_av_R_equivalents 0.1471
_diffrn_reflns_laue_measured_fraction_full 0.000
_diffrn_reflns_laue_measured_fraction_max 0.000
_diffrn_reflns_limit_h_max 13
_diffrn_reflns_limit_h_min -13
_diffrn_reflns_limit_k_max 24
_diffrn_reflns_limit_k_min -24
_diffrn_reflns_limit_l_max 17
_diffrn_reflns_limit_l_min -18
_diffrn_reflns_number 18421
_diffrn_reflns_point_group_measured_fraction_full 0.000
_diffrn_reflns_point_group_measured_fraction_max 0.000
_diffrn_reflns_theta_full 27.020
_diffrn_reflns_theta_max 27.020
_diffrn_reflns_theta_min 1.780
_diffrn_standards_interval_count .
_diffrn_standards_number 0
_exptl_absorpt_coefficient_mu 0.000
_exptl_absorpt_correction_type none
_exptl_crystal_colour brown
_exptl_crystal_density_diffrn 1.264
_exptl_crystal_density_method 'not measured'
_exptl_crystal_description block
_exptl_crystal_F_000 1100.00
_exptl_crystal_size_max 0.100
_exptl_crystal_size_mid 0.100
_exptl_crystal_size_min 0.100
_refine_diff_density_max 0.93
_refine_diff_density_min -0.84
_refine_ls_extinction_method none
_refine_ls_goodness_of_fit_ref 1.057
_refine_ls_number_parameters 298
_refine_ls_number_reflns 6562
_refine_ls_number_restraints 0
_refine_ls_R_factor_all 0.1186
_refine_ls_R_factor_gt 0.0878
_refine_ls_shift/su_max 0.000
_refine_ls_structure_factor_coef Fsqd
_refine_ls_weighting_details 'w = 1/[\s^2^(Fo^2^)+(0.1121P)^2^+12.5696P] where P=(Fo^2^+2Fc^2^)/3'
_refine_ls_weighting_scheme calc
_refine_ls_wR_factor_gt 0.2259
_refine_ls_wR_factor_ref 0.2485
_reflns_number_gt 4723
_reflns_number_total 6562
_reflns_threshold_expression F^2^>2.0\s(F^2^)
_cod_data_source_file c5cc06149k2.cif
_cod_data_source_block 100k_2
_cod_original_cell_volume 2908.3(13)
_cod_database_code 7117986

loop_
_symmetry_equiv_pos_site_id
_space_group_symop_operation_xyz
1 +X,+Y,+Z
2 1/2-X,1/2+Y,1/2-Z
3 -X,-Y,-Z
4 1/2+X,1/2-Y,1/2+Z

loop_
_atom_site_label
_atom_site_type_symbol
_atom_site_fract_x
_atom_site_fract_y
_atom_site_fract_z
_atom_site_U_iso_or_equiv
_atom_site_adp_type
_atom_site_occupancy
_atom_site_site_symmetry_multiplicity
_atom_site_calc_flag
_atom_site_refinement_flags
_atom_site_disorder_assembly
_atom_site_disorder_group
Ni1 Ni 0.07815(6) 0.11861(4) 0.12954(5) 0.0214(2) Uani 1 4 d . . .
S1 S 0.25370(13) 0.15531(7) 0.18953(11) 0.0253(3) Uani 1 4 d . . .
S2 S -0.01663(13) 0.20603(7) 0.18411(10) 0.0248(3) Uani 1 4 d . . .
S3 S -0.09323(13) 0.08719(7) 0.05449(10) 0.0246(3) Uani 1 4 d . . .
S4 S 0.16847(13) 0.02675(7) 0.07993(10) 0.0240(3) Uani 1 4 d . . .
S5 S 0.34819(18) 0.47393(9) 0.10798(14) 0.0442(5) Uani 1 4 d . . .
O27 O 0.3209(5) 0.4532(3) 0.0050(4) 0.0502(14) Uani 1 4 d . . .
N1 N 0.0678(5) 0.3176(3) 0.2805(4) 0.0285(11) Uani 1 4 d . . .
N8 N 0.1880(4) 0.2842(2) -0.1029(3) 0.0194(9) Uani 1 4 d . . .
N30 N 0.3138(5) 0.2720(3) 0.2836(4) 0.0305(11) Uani 1 4 d . . .
C2 C 0.2213(6) 0.2348(3) 0.2429(4) 0.0265(12) Uani 1 4 d . . .
C3 C 0.0616(5) 0.2865(3) -0.0636(4) 0.0248(12) Uani 1 4 d . . .
C4 C 0.1957(6) 0.2201(3) -0.1658(4) 0.0241(11) Uani 1 4 d . . .
C5 C -0.0613(5) 0.0135(3) -0.0057(4) 0.0244(11) Uani 1 4 d . . .
C6 C 0.1634(7) 0.3550(3) 0.3211(5) 0.0358(15) Uani 1 4 d . . .
C9 C 0.2080(5) 0.3484(3) -0.1654(4) 0.0211(11) Uani 1 4 d . . .
C10 C 0.4149(5) 0.2684(3) -0.0432(4) 0.0241(11) Uani 1 4 d . . .
C11 C 0.0425(5) 0.3499(3) -0.0015(5) 0.0280(13) Uani 1 4 d . . .
C12 C 0.0990(6) 0.2570(3) 0.2404(4) 0.0250(12) Uani 1 4 d . . .
C13 C 0.4995(6) 0.2774(3) 0.0494(5) 0.0304(13) Uani 1 4 d . . .
C14 C 0.2192(5) 0.0896(3) -0.1727(4) 0.0251(11) Uani 1 4 d . . .
C15 C 0.1142(6) 0.0732(3) -0.2484(5) 0.0339(14) Uani 1 4 d . . .
C16 C 0.1347(6) 0.4309(3) -0.2922(4) 0.0293(13) Uani 1 4 d . . .
C17 C 0.2829(6) 0.3337(3) 0.3218(5) 0.0339(14) Uani 1 4 d . . .
C18 C -0.0947(6) 0.3522(4) 0.0166(5) 0.0358(15) Uani 1 4 d . . .
C19 C 0.1047(6) 0.3638(3) -0.2404(4) 0.0299(13) Uani 1 4 d . . .
C20 C 0.0382(7) 0.4490(4) -0.3742(5) 0.0443(17) Uani 1 4 d . . .
C21 C 0.6309(6) 0.2538(4) 0.0351(5) 0.0390(16) Uani 1 4 d . . .
C22 C 0.2036(7) 0.4960(4) 0.1523(5) 0.0427(17) Uani 1 4 d . . .
C23 C -0.1206(7) 0.4091(5) 0.0880(5) 0.0485(19) Uani 1 4 d . . .
C24 C 0.4123(7) 0.5596(4) 0.1045(5) 0.0419(16) Uani 1 4 d . . .
C28 C 0.1903(6) 0.1519(3) -0.1076(4) 0.0242(11) Uani 1 4 d . . .
C29 C 0.2844(5) 0.2845(3) -0.0181(4) 0.0216(11) Uani 1 4 d . . .

loop_
_atom_site_aniso_label
_atom_site_aniso_U_11
_atom_site_aniso_U_22
_atom_site_aniso_U_33
_atom_site_aniso_U_12
_atom_site_aniso_U_13
_atom_site_aniso_U_23
Ni1 0.0252(4) 0.0203(4) 0.0184(4) -0.0007(3) 0.0008(3) 0.0016(3)
S1 0.0267(7) 0.0237(7) 0.0253(7) -0.0000(5) 0.0003(6) -0.0004(5)
S2 0.0268(7) 0.0245(7) 0.0230(7) 0.0013(5) 0.0009(5) -0.0007(5)
S3 0.0252(7) 0.0242(7) 0.0243(7) 0.0008(5) 0.0010(5) -0.0014(5)
S4 0.0256(7) 0.0226(6) 0.0233(7) -0.0001(5) -0.0014(5) 0.0000(5)
S5 0.0539(11) 0.0262(8) 0.0481(11) 0.0046(7) -0.0232(9) -0.0019(7)
O27 0.050(3) 0.046(3) 0.054(3) 0.002(2) -0.003(3) -0.031(3)
N1 0.039(3) 0.021(2) 0.026(3) -0.002(2) 0.006(2) 0.001(2)
N8 0.025(2) 0.019(2) 0.015(2) -0.0004(17) 0.0012(18) -0.0004(17)
N30 0.035(3) 0.028(2) 0.029(3) -0.004(2) 0.001(2) -0.005(2)
C2 0.035(3) 0.023(3) 0.022(3) -0.005(2) 0.002(2) 0.004(2)
C3 0.024(3) 0.026(3) 0.025(3) -0.002(2) 0.007(2) -0.001(2)
C4 0.037(3) 0.012(2) 0.024(3) -0.002(2) 0.006(2) -0.001(2)
C5 0.031(3) 0.024(3) 0.019(3) 0.002(2) 0.004(2) 0.005(2)
C6 0.059(4) 0.028(3) 0.021(3) 0.001(3) 0.007(3) 0.003(2)
C9 0.027(3) 0.020(2) 0.016(3) -0.003(2) 0.001(2) 0.005(2)
C10 0.022(3) 0.027(3) 0.022(3) 0.000(2) -0.002(2) -0.003(2)
C11 0.027(3) 0.024(3) 0.035(3) 0.002(2) 0.013(3) -0.002(2)
C12 0.036(3) 0.022(3) 0.018(3) -0.004(2) 0.007(2) 0.004(2)
C13 0.029(3) 0.034(3) 0.027(3) 0.002(2) -0.004(2) -0.000(2)
C14 0.032(3) 0.021(3) 0.022(3) -0.001(2) 0.000(2) -0.004(2)
C15 0.040(4) 0.031(3) 0.030(3) -0.002(3) -0.009(3) -0.009(3)
C16 0.032(3) 0.027(3) 0.028(3) -0.002(2) 0.001(2) 0.013(2)
C17 0.046(4) 0.030(3) 0.025(3) -0.005(3) 0.001(3) -0.000(2)
C18 0.028(3) 0.044(4) 0.038(4) 0.013(3) 0.015(3) 0.009(3)
C19 0.035(3) 0.027(3) 0.026(3) -0.006(2) -0.009(2) 0.013(2)
C20 0.046(4) 0.043(4) 0.042(4) -0.004(3) -0.011(3) 0.019(3)
C21 0.028(3) 0.058(4) 0.030(3) 0.001(3) -0.003(3) 0.001(3)
C22 0.060(5) 0.041(4) 0.028(3) -0.013(3) 0.001(3) -0.008(3)
C23 0.046(4) 0.072(5) 0.029(4) 0.025(4) 0.012(3) -0.003(4)
C24 0.051(4) 0.031(3) 0.044(4) -0.005(3) 0.001(3) -0.010(3)
C28 0.038(3) 0.016(2) 0.018(3) -0.001(2) 0.003(2) 0.001(2)
C29 0.026(3) 0.022(3) 0.016(3) 0.001(2) -0.005(2) 0.000(2)

loop_
_atom_type_symbol
_atom_type_description
_atom_type_scat_dispersion_real
_atom_type_scat_dispersion_imag
_atom_type_scat_source
C C 0.0000 0.0000
;
International Tables for Crystallography
(Vol. C, Tables 4.2.6.8 and 6.1.1.4)
;
O O 0.0000 0.0000
;
International Tables for Crystallography
(Vol. C, Tables 4.2.6.8 and 6.1.1.4)
;
N N 0.0000 0.0000
;
International Tables for Crystallography
(Vol. C, Tables 4.2.6.8 and 6.1.1.4)
;
Ni Ni 0.0000 0.0000
;
International Tables for Crystallography
(Vol. C, Tables 4.2.6.8 and 6.1.1.4)
;
S S 0.0000 0.0000
;
International Tables for Crystallography
(Vol. C, Tables 4.2.6.8 and 6.1.1.4)
;

loop_
_geom_angle_atom_site_label_1
_geom_angle_atom_site_label_2
_geom_angle_atom_site_label_3
_geom_angle
_geom_angle_publ_flag
_geom_angle_site_symmetry_1
_geom_angle_site_symmetry_2
_geom_angle_site_symmetry_3
S1 Ni1 S2 92.55(6) yes . . .
S1 Ni1 S3 173.57(7) yes . . .
S1 Ni1 S4 88.74(6) yes . . .
S2 Ni1 S3 88.17(6) yes . . .
S2 Ni1 S4 176.78(7) yes . . .
S3 Ni1 S4 90.87(6) yes . . .
Ni1 S1 C2 104.4(2) yes . . .
Ni1 S2 C12 104.5(2) yes . . .
Ni1 S3 C5 105.7(2) yes . . .
Ni1 S4 C5 105.1(2) yes . . 3_555
O27 S5 C22 106.4(3) yes . . .
O27 S5 C24 105.4(3) yes . . .
C22 S5 C24 98.6(3) yes . . .
C6 N1 C12 114.9(5) yes . . .
C3 N8 C4 109.1(4) yes . . .
C3 N8 C9 110.8(4) yes . . .
C3 N8 C29 107.9(4) yes . . .
C4 N8 C9 107.8(4) yes . . .
C4 N8 C29 112.8(4) yes . . .
C9 N8 C29 108.6(4) yes . . .
C2 N30 C17 115.8(5) yes . . .
S1 C2 N30 118.7(5) yes . . .
S1 C2 C12 118.8(4) yes . . .
N30 C2 C12 122.5(5) yes . . .
N8 C3 C11 113.5(4) yes . . .
N8 C4 C28 112.1(4) yes . . .
S3 C5 S4 121.9(3) yes . . 3_555
S3 C5 C5 118.4(4) yes . . 3_555
S4 C5 C5 119.8(4) yes 3_555 . 3_555
N1 C6 C17 123.2(6) yes . . .
N8 C9 C19 114.9(4) yes . . .
C13 C10 C29 106.9(5) yes . . .
C3 C11 C18 107.3(5) yes . . .
S2 C12 N1 118.5(5) yes . . .
S2 C12 C2 119.7(4) yes . . .
N1 C12 C2 121.8(5) yes . . .
C10 C13 C21 111.1(5) yes . . .
C15 C14 C28 112.8(5) yes . . .
C19 C16 C20 112.7(5) yes . . .
N30 C17 C6 121.8(6) yes . . .
C11 C18 C23 111.3(5) yes . . .
C9 C19 C16 108.6(5) yes . . .
C4 C28 C14 109.1(5) yes . . .
N8 C29 C10 114.8(4) yes . . .

loop_
_geom_bond_atom_site_label_1
_geom_bond_atom_site_label_2
_geom_bond_distance
_geom_bond_publ_flag
_geom_bond_site_symmetry_1
_geom_bond_site_symmetry_2
Ni1 S1 2.1434(16) yes . .
Ni1 S2 2.1421(16) yes . .
Ni1 S3 2.1514(16) yes . .
Ni1 S4 2.1601(16) yes . .
S1 C2 1.745(6) yes . .
S2 C12 1.732(6) yes . .
S3 C5 1.695(6) yes . .
S4 C5 1.684(6) yes . 3_555
S5 O27 1.497(6) yes . .
S5 C22 1.790(8) yes . .
S5 C24 1.788(7) yes . .
N1 C6 1.351(8) yes . .
N1 C12 1.347(7) yes . .
N8 C3 1.524(7) yes . .
N8 C4 1.516(7) yes . .
N8 C9 1.536(7) yes . .
N8 C29 1.517(7) yes . .
N30 C2 1.325(8) yes . .
N30 C17 1.353(8) yes . .
C2 C12 1.397(9) yes . .
C3 C11 1.518(8) yes . .
C4 C28 1.543(7) yes . .
C5 C5 1.430(8) yes . 3_555
C6 C17 1.364(10) yes . .
C9 C19 1.502(8) yes . .
C10 C13 1.534(8) yes . .
C10 C29 1.524(8) yes . .
C11 C18 1.537(9) yes . .
C13 C21 1.531(9) yes . .
C14 C15 1.525(8) yes . .
C14 C28 1.550(8) yes . .
C16 C19 1.524(9) yes . .
C16 C20 1.529(9) yes . .
C18 C23 1.520(11) yes . .

loop_
_geom_contact_atom_site_label_1
_geom_contact_atom_site_label_2
_geom_contact_distance
_geom_contact_publ_flag
_geom_contact_site_symmetry_1
_geom_contact_site_symmetry_2
N1 N30 2.818(7) no . .
C2 C6 2.650(9) no . .
C3 C19 2.949(9) no . .
C3 C28 3.025(8) no . .
C4 C10 2.971(8) no . .
C4 C15 3.146(8) no . .
C4 C19 3.082(8) no . .
C9 C10 3.118(8) no . .
C9 C11 3.025(9) no . .
C10 C28 3.382(8) no . .
C11 C19 3.466(9) no . .
C11 C29 2.946(8) no . .
C12 C17 2.665(9) no . .
C28 C29 2.980(8) no . .
S4 C28 3.575(6) no . .
S5 C15 3.506(7) no . 4_555
O27 C9 3.277(7) no . .
O27 C24 3.400(9) no . 3_665
O27 C29 3.274(8) no . .
N1 C10 3.495(8) no . 4_455
N30 C3 3.487(7) no . 4_555
C3 N30 3.487(7) no . 4_454
C9 O27 3.277(7) no . .
C10 N1 3.495(8) no . 4_554
C14 C16 3.490(8) no . 2_544
C15 S5 3.506(7) no . 4_454
C16 C14 3.490(8) no . 2_554
C18 C21 3.563(10) no . 1_455
C21 C18 3.563(10) no . 1_655
C24 O27 3.400(9) no . 3_665
C28 S4 3.575(6) no . .
C29 O27 3.274(8) no . .

loop_
_geom_torsion_atom_site_label_1
_geom_torsion_atom_site_label_2
_geom_torsion_atom_site_label_3
_geom_torsion_atom_site_label_4
_geom_torsion
_geom_torsion_publ_flag
_geom_torsion_site_symmetry_1
_geom_torsion_site_symmetry_2
_geom_torsion_site_symmetry_3
_geom_torsion_site_symmetry_4
S1 Ni1 S2 C12 2.02(8) no . . . .
S2 Ni1 S1 C2 -2.24(8) no . . . .
S1 Ni1 S4 C5 -169.34(7) no . . . 3_555
S4 Ni1 S1 C2 -179.29(7) no . . . .
S2 Ni1 S3 C5 179.50(7) no . . . .
S3 Ni1 S2 C12 -171.58(7) no . . . .
S3 Ni1 S4 C5 4.24(8) no . . . 3_555
S4 Ni1 S3 C5 -3.58(8) no . . . .
Ni1 S1 C2 N30 -177.5(3) no . . . .
Ni1 S1 C2 C12 2.1(4) no . . . .
Ni1 S2 C12 N1 178.5(3) no . . . .
Ni1 S2 C12 C2 -1.3(4) no . . . .
Ni1 S3 C5 S4 -176.3(3) no . . . 3_555
Ni1 S3 C5 C5 2.0(4) no . . . 3_555
Ni1 S4 C5 S3 177.4(3) no . . 3_555 3_555
Ni1 S4 C5 C5 -4.3(4) no . . 3_555 .
C6 N1 C12 S2 -178.6(4) no . . . .
C6 N1 C12 C2 1.1(8) no . . . .
C12 N1 C6 C17 0.2(8) no . . . .
C3 N8 C4 C28 -65.6(5) no . . . .
C4 N8 C3 C11 -178.4(4) no . . . .
C3 N8 C9 C19 -49.5(5) no . . . .
C9 N8 C3 C11 -60.0(5) no . . . .
C3 N8 C29 C10 168.8(4) no . . . .
C29 N8 C3 C11 58.7(5) no . . . .
C4 N8 C9 C19 69.8(5) no . . . .
C9 N8 C4 C28 174.1(4) no . . . .
C4 N8 C29 C10 48.3(5) no . . . .
C29 N8 C4 C28 54.3(5) no . . . .
C9 N8 C29 C10 -71.1(5) no . . . .
C29 N8 C9 C19 -167.8(4) no . . . .
C2 N30 C17 C6 2.2(8) no . . . .
C17 N30 C2 S1 178.6(4) no . . . .
C17 N30 C2 C12 -1.0(8) no . . . .
S1 C2 C12 S2 -0.5(7) no . . . .
S1 C2 C12 N1 179.7(4) no . . . .
N30 C2 C12 S2 179.0(5) no . . . .
N30 C2 C12 N1 -0.7(9) no . . . .
N8 C3 C11 C18 169.6(4) no . . . .
N8 C4 C28 C14 -171.1(4) no . . . .
S3 C5 C5 S3 180.0(3) no . . 3_555 3_555
S3 C5 C5 S4 1.6(7) no . . 3_555 .
S4 C5 C5 S3 -1.6(7) no 3_555 . 3_555 3_555
S4 C5 C5 S4 180.0(3) no 3_555 . 3_555 .
N1 C6 C17 N30 -2.0(10) no . . . .
N8 C9 C19 C16 176.8(4) no . . . .
C13 C10 C29 N8 175.3(4) no . . . .
C29 C10 C13 C21 173.1(4) no . . . .
C3 C11 C18 C23 173.3(4) no . . . .
C15 C14 C28 C4 -72.8(6) no . . . .
C20 C16 C19 C9 176.8(5) no . . . .
